data_7054307
loop_
_publ_author_name
'Shixaliyev, Namiq Q.'
'Gurbanov, Atash V.'
'Maharramov, Abel M.'
'Mahmudov, Kamran T.'
'Kopylovich, Maximilian N.'
'Martins, Lu\'isa M. D. R. S.'
'Muzalevskiy, Vasily M.'
'Nenajdenko, Valentine G.'
'Pombeiro, Armando J. L.'

_publ_section_title
;
 Halogen-bonded
 tris(2,4-bis(trichloromethyl)-1,3,5-triazapentadienato)-M(iii) [M = Mn,
 Fe, Co] complexes and their catalytic activity in the peroxidative
 oxidation of 1-phenylethanol to acetophenone
;
_journal_issue 10
_journal_name_full 'New J. Chem.'
_journal_page_first 4807
_journal_paper_doi 10.1039/C4NJ00797B
_journal_volume 38
_journal_year 2014
_chemical_formula_moiety 'C12 H6 Cl18 Fe N9, 2(C2 H6 O S)'
_chemical_formula_sum 'C16 H18 Cl18 Fe N9 O2 S2'
_chemical_formula_weight 1126.48
_chemical_name_systematic
; 
 ? 
;
_space_group_IT_number 2
_symmetry_cell_setting triclinic
_symmetry_space_group_name_Hall '-P 1'
_symmetry_space_group_name_H-M 'P -1'
_atom_sites_solution_hydrogens difmap
_atom_sites_solution_primary direct
_atom_sites_solution_secondary difmap
_audit_creation_method SHELXL-97
_cell_angle_alpha 79.4670(10)
_cell_angle_beta 76.0640(10)
_cell_angle_gamma 75.1320(10)
_cell_formula_units_Z 2
_cell_length_a 10.0591(4)
_cell_length_b 13.5688(5)
_cell_length_c 16.6349(6)
_cell_measurement_reflns_used 9558
_cell_measurement_temperature 296(2)
_cell_measurement_theta_max 28.23
_cell_measurement_theta_min 2.26
_cell_volume 2112.09(14)
_computing_cell_refinement 'SAINT (Bruker, 2001)'
_computing_data_collection 'APEX2 (Bruker, 2005)'
_computing_data_reduction 'SAINT (Bruker, 2001)'
_computing_molecular_graphics 'SHELXTL (Sheldrick, 2008)'
_computing_publication_material 'SHELXTL (Sheldrick, 2008)'
_computing_structure_refinement 'SHELXTL (Sheldrick, 2008)'
_computing_structure_solution 'SHELXTL (Sheldrick, 2008)'
_diffrn_ambient_temperature 296(2)
_diffrn_measured_fraction_theta_full 0.996
_diffrn_measured_fraction_theta_max 0.996
_diffrn_measurement_device_type 'Bruker APEX II CCD'
_diffrn_measurement_method '\f and \w scans'
_diffrn_radiation_monochromator graphite
_diffrn_radiation_source 'fine-focus sealed tube'
_diffrn_radiation_type MoK\a
_diffrn_radiation_wavelength 0.71073
_diffrn_reflns_av_R_equivalents 0.0209
_diffrn_reflns_av_sigmaI/netI 0.0267
_diffrn_reflns_limit_h_max 13
_diffrn_reflns_limit_h_min -13
_diffrn_reflns_limit_k_max 18
_diffrn_reflns_limit_k_min -18
_diffrn_reflns_limit_l_max 22
_diffrn_reflns_limit_l_min -22
_diffrn_reflns_number 24444
_diffrn_reflns_theta_full 28.25
_diffrn_reflns_theta_max 28.25
_diffrn_reflns_theta_min 1.57
_exptl_absorpt_coefficient_mu 1.628
_exptl_absorpt_correction_T_max 0.720
_exptl_absorpt_correction_T_min 0.660
_exptl_absorpt_correction_type multi-scan
_exptl_absorpt_process_details 'SADABS (Sheldrick, 2003)'
_exptl_crystal_colour red
_exptl_crystal_density_diffrn 1.771
_exptl_crystal_density_method 'not measured'
_exptl_crystal_description prism
_exptl_crystal_F_000 1114
_exptl_crystal_size_max 0.25
_exptl_crystal_size_mid 0.20
_exptl_crystal_size_min 0.20
_refine_diff_density_max 1.738
_refine_diff_density_min -1.393
_refine_diff_density_rms 0.102
_refine_ls_extinction_method none
_refine_ls_goodness_of_fit_ref 1.005
_refine_ls_hydrogen_treatment constr
_refine_ls_matrix_type full
_refine_ls_number_parameters 421
_refine_ls_number_reflns 10409
_refine_ls_number_restraints 24
_refine_ls_restrained_S_all 1.005
_refine_ls_R_factor_all 0.0993
_refine_ls_R_factor_gt 0.0749
_refine_ls_shift/su_max 0.001
_refine_ls_shift/su_mean 0.000
_refine_ls_structure_factor_coef Fsqd
_refine_ls_weighting_details 'calc w=1/[\s^2^(Fo^2^)+(0.06P)^2^+7P] where P=(Fo^2^+2Fc^2^)/3'
_refine_ls_weighting_scheme calc
_refine_ls_wR_factor_gt 0.1718
_refine_ls_wR_factor_ref 0.1888
_reflns_number_gt 7390
_reflns_number_total 10409
_reflns_threshold_expression I>2\s(I)
_cod_data_source_file c4nj00797b2.cif
_cod_data_source_block NM15
_cod_depositor_comments 'Adding full bibliography for 7054306--7054308.cif.'
_cod_database_code 7054307

loop_
_symmetry_equiv_pos_as_xyz
'x, y, z'
'-x, -y, -z'

loop_
_atom_site_label
_atom_site_type_symbol
_atom_site_fract_x
_atom_site_fract_y
_atom_site_fract_z
_atom_site_U_iso_or_equiv
_atom_site_adp_type
_atom_site_occupancy
_atom_site_symmetry_multiplicity
_atom_site_calc_flag
_atom_site_refinement_flags
_atom_site_disorder_assembly
_atom_site_disorder_group
Fe1 Fe 0.45166(5) 0.22678(3) 0.26908(3) 0.04214(10) Uani 1 1 d . . .
Cl1 Cl 0.10150(11) 0.09305(11) 0.47911(7) 0.0831(3) Uani 1 1 d . . .
Cl2 Cl 0.13886(15) 0.23709(10) 0.57352(9) 0.0963(4) Uani 1 1 d . . .
Cl3 Cl 0.31038(13) 0.03112(9) 0.57849(7) 0.0781(3) Uani 1 1 d . . .
Cl4 Cl 0.55313(16) 0.38027(9) 0.49844(10) 0.1182(4) Uani 1 1 d . . .
Cl5 Cl 0.66012(14) 0.16994(11) 0.55670(7) 0.0969(4) Uani 1 1 d . . .
Cl6 Cl 0.80300(12) 0.26595(14) 0.40633(9) 0.1093(5) Uani 1 1 d . . .
Cl7 Cl 0.6667(2) -0.12860(9) 0.23726(9) 0.1407(7) Uani 1 1 d . . .
Cl8 Cl 0.85392(17) -0.05872(13) 0.09209(13) 0.1349(6) Uani 1 1 d . . .
Cl9 Cl 0.57633(15) -0.06384(9) 0.08221(8) 0.0953(4) Uani 1 1 d . . .
Cl10 Cl 0.67505(19) 0.42812(11) 0.03098(9) 0.1076(5) Uani 1 1 d . . .
Cl11 Cl 0.58115(16) 0.29664(14) -0.04663(8) 0.1079(5) Uani 1 1 d . . .
Cl12 Cl 0.86367(15) 0.24588(15) -0.01832(10) 0.1125(6) Uani 1 1 d . . .
Cl13 Cl -0.05093(12) 0.28319(13) 0.19149(9) 0.1035(4) Uani 1 1 d . . .
Cl14 Cl 0.09506(16) 0.41273(11) 0.06788(8) 0.1020(4) Uani 1 1 d . . .
Cl15 Cl 0.18838(12) 0.19704(9) 0.07362(7) 0.0862(3) Uani 1 1 d . . .
Cl16 Cl 0.11433(18) 0.60910(9) 0.24033(10) 0.1017(4) Uani 1 1 d . . .
Cl17 Cl -0.00418(15) 0.48670(11) 0.38637(10) 0.1080(5) Uani 1 1 d . . .
Cl18 Cl 0.24766(13) 0.54541(9) 0.38087(9) 0.1069(3) Uani 1 1 d . . .
N1 N 0.3409(3) 0.1643(2) 0.36582(16) 0.0490(6) Uani 1 1 d . . .
H1 H 0.2885 0.1275 0.3577 0.059 Uiso 1 1 calc R . .
C2 C 0.3383(3) 0.1730(2) 0.4425(2) 0.0486(8) Uani 1 1 d . . .
N3 N 0.4250(3) 0.2105(2) 0.47095(18) 0.0560(7) Uani 1 1 d . . .
C4 C 0.5411(3) 0.2298(2) 0.4203(2) 0.0483(7) Uani 1 1 d . . .
N5 N 0.5761(3) 0.2305(2) 0.34050(17) 0.0486(6) Uani 1 1 d . . .
H5 H 0.6615 0.2327 0.3170 0.058 Uiso 1 1 calc R . .
C6 C 0.2261(4) 0.1360(3) 0.5146(2) 0.0571(9) Uani 1 1 d . . .
C7 C 0.6370(4) 0.2584(3) 0.4673(2) 0.0625(9) Uani 1 1 d . . .
N8 N 0.5502(3) 0.0916(2) 0.23753(17) 0.0521(7) Uani 1 1 d . . .
H8 H 0.5458 0.0398 0.2758 0.063 Uiso 1 1 calc R . .
C9 C 0.6209(4) 0.0732(3) 0.1648(2) 0.0583(9) Uani 1 1 d . . .
N10 N 0.6524(4) 0.1388(3) 0.09786(19) 0.0686(9) Uani 1 1 d . . .
C11 C 0.6336(4) 0.2366(3) 0.1059(2) 0.0555(9) Uani 1 1 d . . .
N12 N 0.5738(3) 0.2816(2) 0.17188(17) 0.0502(7) Uani 1 1 d . . .
H12 H 0.5897 0.3407 0.1726 0.060 Uiso 1 1 calc R . .
C13 C 0.6774(5) -0.0401(3) 0.1459(3) 0.0794(12) Uani 1 1 d . . .
C14 C 0.6870(4) 0.2991(4) 0.0227(2) 0.0681(11) Uani 1 1 d . . .
N15 N 0.3175(3) 0.23084(19) 0.20333(15) 0.0458(6) Uani 1 1 d . . .
H15 H 0.3327 0.1797 0.1760 0.055 Uiso 1 1 calc R . .
C16 C 0.2077(3) 0.3015(2) 0.19578(18) 0.0425(7) Uani 1 1 d . . .
N17 N 0.1557(3) 0.3840(2) 0.2359(2) 0.0624(8) Uani 1 1 d . . .
C18 C 0.2306(3) 0.4089(2) 0.28084(19) 0.0470(7) Uani 1 1 d . . .
N19 N 0.3528(3) 0.36131(19) 0.29489(16) 0.0475(6) Uani 1 1 d . . .
H19 H 0.3940 0.3932 0.3182 0.057 Uiso 1 1 calc R . .
C20 C 0.1150(3) 0.2974(3) 0.13550(19) 0.0489(8) Uani 1 1 d . . .
C21 C 0.1531(4) 0.5086(3) 0.3198(2) 0.0612(9) Uani 1 1 d . . .
S1 S 0.3883(2) 0.42713(16) 0.77613(13) 0.1204(7) Uani 0.50 1 d PD A 1
O1 O 0.3952(4) 0.53769(18) 0.7660(2) 0.1204(7) Uani 0.50 1 d PD A 1
C22 C 0.3347(5) 0.4018(4) 0.68840(15) 0.1204(7) Uani 0.50 1 d PD A 1
H22A H 0.3848 0.4335 0.6379 0.181 Uiso 0.50 1 calc PR A 1
H22B H 0.2356 0.4293 0.6929 0.181 Uiso 0.50 1 calc PR A 1
H22C H 0.3549 0.3289 0.6873 0.181 Uiso 0.50 1 calc PR A 1
C23 C 0.2543(4) 0.3983(4) 0.86186(17) 0.1204(7) Uani 0.50 1 d PD A 1
H23A H 0.1953 0.3646 0.8440 0.181 Uiso 0.50 1 calc PR A 1
H23B H 0.1988 0.4608 0.8826 0.181 Uiso 0.50 1 calc PR A 1
H23C H 0.2961 0.3537 0.9053 0.181 Uiso 0.50 1 calc PR A 1
S1' S 0.3491(2) 0.46278(15) 0.73017(18) 0.1204(7) Uani 0.50 1 d PD B 2
O1' O 0.3934(3) 0.55396(16) 0.7451(4) 0.1204(7) Uani 0.50 1 d PD B 2
C22' C 0.2002(3) 0.4388(3) 0.8074(4) 0.1204(7) Uani 0.50 1 d PD B 2
H22D H 0.1683 0.4925 0.8426 0.181 Uiso 0.50 1 calc PR B 2
H22E H 0.2257 0.3739 0.8406 0.181 Uiso 0.50 1 calc PR B 2
H22F H 0.1264 0.4372 0.7807 0.181 Uiso 0.50 1 calc PR B 2
C23' C 0.4809(3) 0.34855(19) 0.7450(5) 0.1204(7) Uani 0.50 1 d PD B 2
H23D H 0.5695 0.3579 0.7108 0.181 Uiso 0.50 1 calc PR B 2
H23E H 0.4557 0.2920 0.7295 0.181 Uiso 0.50 1 calc PR B 2
H23F H 0.4883 0.3342 0.8026 0.181 Uiso 0.50 1 calc PR B 2
S2 S 0.8504(2) 0.04690(16) 0.70432(17) 0.1410(7) Uani 0.50 1 d PD C 1
O2 O 0.7420(2) -0.0174(2) 0.7279(4) 0.1410(7) Uani 0.50 1 d PD C 1
C24 C 0.8007(4) 0.1483(2) 0.7677(3) 0.1410(7) Uani 0.50 1 d PD C 1
H24A H 0.7210 0.1977 0.7520 0.212 Uiso 0.50 1 calc PR C 1
H24B H 0.8776 0.1811 0.7599 0.212 Uiso 0.50 1 calc PR C 1
H24C H 0.7766 0.1207 0.8254 0.212 Uiso 0.50 1 calc PR C 1
C25 C 1.0116(2) -0.0267(3) 0.7312(4) 0.1410(7) Uani 0.50 1 d PD C 1
H25A H 1.0611 0.0183 0.7442 0.212 Uiso 0.50 1 calc PR C 1
H25B H 1.0682 -0.0614 0.6850 0.212 Uiso 0.50 1 calc PR C 1
H25C H 0.9922 -0.0764 0.7790 0.212 Uiso 0.50 1 calc PR C 1
S2' S 0.7836(2) 0.04315(16) 0.76400(18) 0.1410(7) Uani 0.50 1 d PD D 2
O2' O 0.7234(3) -0.0137(2) 0.7177(3) 0.1410(7) Uani 0.50 1 d PD D 2
C24' C 0.9614(2) 0.0447(3) 0.7150(5) 0.1410(7) Uani 0.50 1 d PD D 2
H24D H 1.0022 -0.0147 0.6864 0.212 Uiso 0.50 1 calc PR D 2
H24E H 1.0135 0.0439 0.7566 0.212 Uiso 0.50 1 calc PR D 2
H24F H 0.9643 0.1058 0.6756 0.212 Uiso 0.50 1 calc PR D 2
C25' C 0.6972(4) 0.17525(18) 0.7580(5) 0.1410(7) Uani 0.50 1 d PD D 2
H25D H 0.6058 0.1835 0.7463 0.212 Uiso 0.50 1 calc PR D 2
H25E H 0.7514 0.2141 0.7142 0.212 Uiso 0.50 1 calc PR D 2
H25F H 0.6879 0.1996 0.8102 0.212 Uiso 0.50 1 calc PR D 2

loop_
_atom_site_aniso_label
_atom_site_aniso_U_11
_atom_site_aniso_U_22
_atom_site_aniso_U_33
_atom_site_aniso_U_23
_atom_site_aniso_U_13
_atom_site_aniso_U_12
Fe1 0.0472(2) 0.0412(2) 0.04190(19) -0.01711(16) -0.01671(16) -0.00132(17)
Cl1 0.0683(5) 0.1135(8) 0.0758(6) -0.0072(6) -0.0194(5) -0.0339(6)
Cl2 0.0949(8) 0.0793(7) 0.0970(8) -0.0405(6) 0.0171(7) -0.0022(6)
Cl3 0.0935(7) 0.0720(6) 0.0679(6) 0.0014(5) -0.0294(5) -0.0118(5)
Cl4 0.1422(9) 0.0748(6) 0.1707(9) -0.0678(6) -0.0888(8) 0.0070(6)
Cl5 0.1240(7) 0.1022(9) 0.0808(6) -0.0001(6) -0.0677(5) -0.0189(7)
Cl6 0.0767(6) 0.1753(13) 0.1000(8) -0.0216(8) -0.0396(6) -0.0476(7)
Cl7 0.2698(19) 0.0495(5) 0.0978(8) -0.0266(5) -0.0824(10) 0.0275(9)
Cl8 0.0896(9) 0.1235(9) 0.1899(14) -0.0945(9) -0.0337(9) 0.0359(8)
Cl9 0.1244(8) 0.0894(6) 0.0904(6) -0.0491(5) -0.0417(6) -0.0113(6)
Cl10 0.1484(12) 0.0894(8) 0.0831(8) -0.0044(7) -0.0050(8) -0.0454(8)
Cl11 0.1218(8) 0.1449(12) 0.0735(6) 0.0002(7) -0.0506(6) -0.0403(9)
Cl12 0.0702(7) 0.1530(14) 0.0930(9) -0.0161(9) 0.0050(7) -0.0072(8)
Cl13 0.0712(5) 0.1721(11) 0.0889(7) -0.0445(7) 0.0000(5) -0.0611(6)
Cl14 0.1527(9) 0.0844(7) 0.0840(6) 0.0203(6) -0.0683(6) -0.0337(7)
Cl15 0.0945(6) 0.1005(6) 0.0785(5) -0.0538(5) -0.0452(4) 0.0076(6)
Cl16 0.1435(11) 0.0483(5) 0.1175(9) -0.0105(6) -0.0470(8) -0.0098(6)
Cl17 0.0875(8) 0.1102(8) 0.1177(9) -0.0636(7) 0.0284(7) -0.0187(7)
Cl18 0.0922(7) 0.1047(6) 0.1469(7) -0.0937(5) -0.0511(6) 0.0163(6)
N1 0.0559(13) 0.0499(13) 0.0487(13) -0.0166(11) -0.0167(11) -0.0122(11)
C2 0.0532(16) 0.0459(15) 0.0483(15) -0.0157(13) -0.0161(13) -0.0019(13)
N3 0.0617(15) 0.0627(15) 0.0510(14) -0.0245(12) -0.0178(12) -0.0091(13)
C4 0.0535(15) 0.0407(14) 0.0569(16) -0.0188(12) -0.0262(13) 0.0012(13)
N5 0.0474(13) 0.0516(13) 0.0512(13) -0.0178(11) -0.0180(11) -0.0036(11)
C6 0.0578(18) 0.0593(19) 0.0539(18) -0.0165(15) -0.0134(15) -0.0040(16)
C7 0.0716(19) 0.0612(19) 0.0658(18) -0.0211(16) -0.0361(16) -0.0052(17)
N8 0.0674(16) 0.0411(12) 0.0499(13) -0.0172(11) -0.0243(12) 0.0039(12)
C9 0.0670(18) 0.0519(16) 0.0612(17) -0.0301(14) -0.0318(14) 0.0111(15)
N10 0.088(2) 0.0629(17) 0.0527(16) -0.0267(14) -0.0139(15) 0.0004(16)
C11 0.0557(18) 0.0645(19) 0.0468(16) -0.0182(15) -0.0143(14) -0.0027(16)
N12 0.0527(14) 0.0506(14) 0.0501(13) -0.0166(11) -0.0150(11) -0.0053(12)
C13 0.102(3) 0.061(2) 0.082(2) -0.0393(17) -0.044(2) 0.015(2)
C14 0.064(2) 0.087(3) 0.0555(19) -0.0197(19) -0.0149(17) -0.012(2)
N15 0.0574(13) 0.0437(12) 0.0414(12) -0.0178(10) -0.0180(10) -0.0042(11)
C16 0.0448(14) 0.0479(15) 0.0380(13) -0.0112(11) -0.0121(11) -0.0084(12)
N17 0.0540(14) 0.0636(16) 0.0770(17) -0.0369(13) -0.0291(13) 0.0083(13)
C18 0.0493(15) 0.0475(15) 0.0458(15) -0.0205(12) -0.0112(12) -0.0021(13)
N19 0.0511(13) 0.0441(12) 0.0533(13) -0.0235(10) -0.0183(11) -0.0022(11)
C20 0.0522(15) 0.0568(17) 0.0428(14) -0.0120(13) -0.0169(12) -0.0105(14)
C21 0.0568(18) 0.0550(17) 0.074(2) -0.0335(16) -0.0169(16) 0.0041(15)
S1 0.1454(14) 0.1028(12) 0.1360(18) -0.0053(12) -0.0506(13) -0.0549(10)
O1 0.1454(14) 0.1028(12) 0.1360(18) -0.0053(12) -0.0506(13) -0.0549(10)
C22 0.1454(14) 0.1028(12) 0.1360(18) -0.0053(12) -0.0506(13) -0.0549(10)
C23 0.1454(14) 0.1028(12) 0.1360(18) -0.0053(12) -0.0506(13) -0.0549(10)
S1' 0.1454(14) 0.1028(12) 0.1360(18) -0.0053(12) -0.0506(13) -0.0549(10)
O1' 0.1454(14) 0.1028(12) 0.1360(18) -0.0053(12) -0.0506(13) -0.0549(10)
C22' 0.1454(14) 0.1028(12) 0.1360(18) -0.0053(12) -0.0506(13) -0.0549(10)
C23' 0.1454(14) 0.1028(12) 0.1360(18) -0.0053(12) -0.0506(13) -0.0549(10)
S2 0.1804(15) 0.1700(15) 0.1136(16) -0.0238(13) -0.0267(13) -0.1107(13)
O2 0.1804(15) 0.1700(15) 0.1136(16) -0.0238(13) -0.0267(13) -0.1107(13)
C24 0.1804(15) 0.1700(15) 0.1136(16) -0.0238(13) -0.0267(13) -0.1107(13)
C25 0.1804(15) 0.1700(15) 0.1136(16) -0.0238(13) -0.0267(13) -0.1107(13)
S2' 0.1804(15) 0.1700(15) 0.1136(16) -0.0238(13) -0.0267(13) -0.1107(13)
O2' 0.1804(15) 0.1700(15) 0.1136(16) -0.0238(13) -0.0267(13) -0.1107(13)
C24' 0.1804(15) 0.1700(15) 0.1136(16) -0.0238(13) -0.0267(13) -0.1107(13)
C25' 0.1804(15) 0.1700(15) 0.1136(16) -0.0238(13) -0.0267(13) -0.1107(13)

loop_
_atom_type_symbol
_atom_type_description
_atom_type_scat_dispersion_real
_atom_type_scat_dispersion_imag
_atom_type_scat_source
C C 0.0033 0.0016 'International Tables Vol C Tables 4.2.6.8 and 6.1.1.4'
H H 0.0000 0.0000 'International Tables Vol C Tables 4.2.6.8 and 6.1.1.4'
N N 0.0061 0.0033 'International Tables Vol C Tables 4.2.6.8 and 6.1.1.4'
O O 0.0106 0.0060 'International Tables Vol C Tables 4.2.6.8 and 6.1.1.4'
S S 0.1246 0.1234 'International Tables Vol C Tables 4.2.6.8 and 6.1.1.4'
Cl Cl 0.1484 0.1585 'International Tables Vol C Tables 4.2.6.8 and 6.1.1.4'
Fe Fe 0.3463 0.8444 'International Tables Vol C Tables 4.2.6.8 and 6.1.1.4'

loop_
_geom_angle_atom_site_label_1
_geom_angle_atom_site_label_2
_geom_angle_atom_site_label_3
_geom_angle
N19 Fe1 N1 91.30(11)
N19 Fe1 N15 88.61(11)
N1 Fe1 N15 91.08(12)
N19 Fe1 N12 92.17(12)
N1 Fe1 N12 176.09(11)
N15 Fe1 N12 90.81(12)
N19 Fe1 N5 87.28(11)
N1 Fe1 N5 87.13(12)
N15 Fe1 N5 175.48(11)
N12 Fe1 N5 91.24(12)
N19 Fe1 N8 177.27(12)
N1 Fe1 N8 90.30(12)
N15 Fe1 N8 89.15(11)
N12 Fe1 N8 86.30(12)
N5 Fe1 N8 95.01(12)
C2 N1 Fe1 125.4(2)
C2 N1 H1 117.3
Fe1 N1 H1 117.3
N1 C2 N3 128.0(3)
N1 C2 C6 120.8(3)
N3 C2 C6 111.2(3)
C4 N3 C2 119.6(3)
N5 C4 N3 128.1(3)
N5 C4 C7 120.1(3)
N3 C4 C7 111.7(3)
C4 N5 Fe1 125.2(2)
C4 N5 H5 117.4
Fe1 N5 H5 117.4
C2 C6 Cl2 109.1(3)
C2 C6 Cl1 112.8(3)
Cl2 C6 Cl1 109.1(2)
C2 C6 Cl3 108.8(2)
Cl2 C6 Cl3 109.7(2)
Cl1 C6 Cl3 107.3(2)
C4 C7 Cl6 113.4(3)
C4 C7 Cl5 111.1(3)
Cl6 C7 Cl5 108.2(2)
C4 C7 Cl4 107.0(2)
Cl6 C7 Cl4 108.2(2)
Cl5 C7 Cl4 108.7(2)
C9 N8 Fe1 125.6(2)
C9 N8 H8 117.2
Fe1 N8 H8 117.2
N8 C9 N10 129.0(3)
N8 C9 C13 119.6(3)
N10 C9 C13 111.3(3)
C11 N10 C9 119.2(3)
N12 C11 N10 127.9(3)
N12 C11 C14 120.5(3)
N10 C11 C14 111.5(3)
C11 N12 Fe1 125.4(3)
C11 N12 H12 117.3
Fe1 N12 H12 117.3
C9 C13 Cl9 108.2(3)
C9 C13 Cl7 112.2(3)
Cl9 C13 Cl7 108.8(3)
C9 C13 Cl8 110.3(3)
Cl9 C13 Cl8 108.7(2)
Cl7 C13 Cl8 108.6(2)
C11 C14 Cl10 113.6(3)
C11 C14 Cl12 111.0(3)
Cl10 C14 Cl12 107.2(3)
C11 C14 Cl11 107.1(3)
Cl10 C14 Cl11 107.7(2)
Cl12 C14 Cl11 110.1(2)
C16 N15 Fe1 126.9(2)
C16 N15 H15 116.5
Fe1 N15 H15 116.5
N15 C16 N17 128.1(3)
N15 C16 C20 120.8(3)
N17 C16 C20 111.1(3)
C18 N17 C16 119.9(3)
N19 C18 N17 128.4(3)
N19 C18 C21 120.0(3)
N17 C18 C21 111.6(3)
C18 N19 Fe1 126.4(2)
C18 N19 H19 116.8
Fe1 N19 H19 116.8
C16 C20 Cl13 110.1(2)
C16 C20 Cl14 109.1(2)
Cl13 C20 Cl14 108.36(18)
C16 C20 Cl15 112.8(2)
Cl13 C20 Cl15 109.0(2)
Cl14 C20 Cl15 107.41(17)
C18 C21 Cl16 109.5(3)
C18 C21 Cl18 113.7(3)
Cl16 C21 Cl18 109.3(2)
C18 C21 Cl17 108.0(3)
Cl16 C21 Cl17 109.5(2)
Cl18 C21 Cl17 106.8(2)
O1 S1 C23 111.3(2)
O1 S1 C22 110.0(2)
C23 S1 C22 103.5(2)
S1 C22 H22A 109.5
S1 C22 H22B 109.5
H22A C22 H22B 109.5
S1 C22 H22C 109.5
H22A C22 H22C 109.5
H22B C22 H22C 109.5
S1 C23 H23A 109.5
S1 C23 H23B 109.5
H23A C23 H23B 109.5
S1 C23 H23C 109.5
H23A C23 H23C 109.5
H23B C23 H23C 109.5
O1' S1' C22' 110.6(2)
O1' S1' C23' 110.4(2)
C22' S1' C23' 103.4(2)
S1' C22' H22D 109.5
S1' C22' H22E 109.5
H22D C22' H22E 109.5
S1' C22' H22F 109.5
H22D C22' H22F 109.5
H22E C22' H22F 109.5
S1' C23' H23D 109.5
S1' C23' H23E 109.5
H23D C23' H23E 109.5
S1' C23' H23F 109.5
H23D C23' H23F 109.5
H23E C23' H23F 109.5
O2 S2 C24 109.8(2)
O2 S2 C25 109.9(2)
C24 S2 C25 103.3(2)
S2 C24 H24A 109.5
S2 C24 H24B 109.5
H24A C24 H24B 109.5
S2 C24 H24C 109.5
H24A C24 H24C 109.5
H24B C24 H24C 109.5
S2 C25 H25A 109.5
S2 C25 H25B 109.5
H25A C25 H25B 109.5
S2 C25 H25C 109.5
H25A C25 H25C 109.5
H25B C25 H25C 109.5
O2' S2' C25' 110.9(2)
O2' S2' C24' 110.4(2)
C25' S2' C24' 103.8(2)
S2' C24' H24D 109.5
S2' C24' H24E 109.5
H24D C24' H24E 109.5
S2' C24' H24F 109.5
H24D C24' H24F 109.5
H24E C24' H24F 109.5
S2' C25' H25D 109.5
S2' C25' H25E 109.5
H25D C25' H25E 109.5
S2' C25' H25F 109.5
H25D C25' H25F 109.5
H25E C25' H25F 109.5

loop_
_geom_bond_atom_site_label_1
_geom_bond_atom_site_label_2
_geom_bond_distance
Fe1 N19 1.912(2)
Fe1 N1 1.916(3)
Fe1 N15 1.916(3)
Fe1 N12 1.936(3)
Fe1 N5 1.937(3)
Fe1 N8 1.947(3)
Cl1 C6 1.765(4)
Cl2 C6 1.752(4)
Cl3 C6 1.771(4)
Cl4 C7 1.761(4)
Cl5 C7 1.754(4)
Cl6 C7 1.750(4)
Cl7 C13 1.756(5)
Cl8 C13 1.762(5)
Cl9 C13 1.753(5)
Cl10 C14 1.752(5)
Cl11 C14 1.758(4)
Cl12 C14 1.755(4)
Cl13 C20 1.744(3)
Cl14 C20 1.749(4)
Cl15 C20 1.757(3)
Cl16 C21 1.754(4)
Cl17 C21 1.759(4)
Cl18 C21 1.755(4)
N1 C2 1.295(4)
N1 H1 0.8600
C2 N3 1.326(5)
C2 C6 1.544(5)
N3 C4 1.321(4)
C4 N5 1.287(4)
C4 C7 1.537(5)
N5 H5 0.8600
N8 C9 1.280(4)
N8 H8 0.8600
C9 N10 1.320(5)
C9 C13 1.558(5)
N10 C11 1.319(5)
C11 N12 1.295(4)
C11 C14 1.540(5)
N12 H12 0.8600
N15 C16 1.278(4)
N15 H15 0.8600
C16 N17 1.333(4)
C16 C20 1.541(4)
N17 C18 1.317(5)
C18 N19 1.288(4)
C18 C21 1.548(4)
N19 H19 0.8600
S1 O1 1.496(4)
S1 C23 1.774(4)
S1 C22 1.788(4)
C22 H22A 0.9600
C22 H22B 0.9600
C22 H22C 0.9600
C23 H23A 0.9600
C23 H23B 0.9600
C23 H23C 0.9600
S1' O1' 1.496(4)
S1' C22' 1.781(4)
S1' C23' 1.784(4)
C22' H22D 0.9600
C22' H22E 0.9600
C22' H22F 0.9600
C23' H23D 0.9600
C23' H23E 0.9600
C23' H23F 0.9600
S2 O2 1.504(4)
S2 C24 1.783(4)
S2 C25 1.784(4)
C24 H24A 0.9600
C24 H24B 0.9600
C24 H24C 0.9600
C25 H25A 0.9600
C25 H25B 0.9600
C25 H25C 0.9600
S2' O2' 1.496(4)
S2' C25' 1.776(4)
S2' C24' 1.782(4)
C24' H24D 0.9600
C24' H24E 0.9600
C24' H24F 0.9600
C25' H25D 0.9600
C25' H25E 0.9600
C25' H25F 0.9600

loop_
_geom_hbond_atom_site_label_D
_geom_hbond_atom_site_label_H
_geom_hbond_atom_site_label_A
_geom_hbond_site_symmetry_A
_geom_hbond_distance_DH
_geom_hbond_distance_HA
_geom_hbond_distance_DA
_geom_hbond_angle_DHA
N1 H1 O2' 2_656 0.86 2.20 2.946(5) 145
N1 H1 O2 2_656 0.86 2.36 3.117(5) 147
N12 H12 O1 2_666 0.86 2.15 2.941(5) 153
N12 H12 O1' 2_666 0.86 2.21 2.954(5) 144
N19 H19 O1' 2_666 0.86 2.37 2.948(5) 125
N19 H19 O1 2_666 0.86 2.54 3.061(5) 120

loop_
_geom_torsion_atom_site_label_1
_geom_torsion_atom_site_label_2
_geom_torsion_atom_site_label_3
_geom_torsion_atom_site_label_4
_geom_torsion
N19 Fe1 N1 C2 -63.4(3)
N15 Fe1 N1 C2 -152.0(3)
N5 Fe1 N1 C2 23.9(3)
N8 Fe1 N1 C2 118.9(3)
Fe1 N1 C2 N3 -12.2(5)
Fe1 N1 C2 C6 168.9(2)
N1 C2 N3 C4 -10.3(5)
C6 C2 N3 C4 168.8(3)
C2 N3 C4 N5 10.4(5)
C2 N3 C4 C7 -172.2(3)
N3 C4 N5 Fe1 11.7(5)
C7 C4 N5 Fe1 -165.5(2)
N19 Fe1 N5 C4 67.7(3)
N1 Fe1 N5 C4 -23.7(3)
N12 Fe1 N5 C4 159.8(3)
N8 Fe1 N5 C4 -113.8(3)
N1 C2 C6 Cl2 -126.0(3)
N3 C2 C6 Cl2 54.9(3)
N1 C2 C6 Cl1 -4.7(4)
N3 C2 C6 Cl1 176.2(2)
N1 C2 C6 Cl3 114.3(3)
N3 C2 C6 Cl3 -64.8(3)
N5 C4 C7 Cl6 -11.4(4)
N3 C4 C7 Cl6 171.0(2)
N5 C4 C7 Cl5 -133.6(3)
N3 C4 C7 Cl5 48.8(3)
N5 C4 C7 Cl4 107.9(3)
N3 C4 C7 Cl4 -69.8(3)
N1 Fe1 N8 C9 161.5(3)
N15 Fe1 N8 C9 70.4(3)
N12 Fe1 N8 C9 -20.5(3)
N5 Fe1 N8 C9 -111.4(3)
Fe1 N8 C9 N10 5.7(6)
Fe1 N8 C9 C13 -171.9(3)
N8 C9 N10 C11 13.5(7)
C13 C9 N10 C11 -168.7(4)
C9 N10 C11 N12 -7.2(6)
C9 N10 C11 C14 175.5(4)
N10 C11 N12 Fe1 -17.3(6)
C14 C11 N12 Fe1 159.8(3)
N19 Fe1 N12 C11 -152.1(3)
N15 Fe1 N12 C11 -63.4(3)
N5 Fe1 N12 C11 120.6(3)
N8 Fe1 N12 C11 25.7(3)
N8 C9 C13 Cl9 106.8(4)
N10 C9 C13 Cl9 -71.3(4)
N8 C9 C13 Cl7 -13.2(5)
N10 C9 C13 Cl7 168.7(3)
N8 C9 C13 Cl8 -134.5(3)
N10 C9 C13 Cl8 47.5(4)
N12 C11 C14 Cl10 6.3(5)
N10 C11 C14 Cl10 -176.2(3)
N12 C11 C14 Cl12 127.3(3)
N10 C11 C14 Cl12 -55.2(4)
N12 C11 C14 Cl11 -112.5(4)
N10 C11 C14 Cl11 65.0(4)
N19 Fe1 N15 C16 -4.7(3)
N1 Fe1 N15 C16 86.6(3)
N12 Fe1 N15 C16 -96.8(3)
N8 Fe1 N15 C16 176.9(3)
Fe1 N15 C16 N17 -5.4(5)
Fe1 N15 C16 C20 175.7(2)
N15 C16 N17 C18 11.0(5)
C20 C16 N17 C18 -170.1(3)
C16 N17 C18 N19 -2.3(6)
C16 N17 C18 C21 178.2(3)
N17 C18 N19 Fe1 -10.7(5)
C21 C18 N19 Fe1 168.7(2)
N1 Fe1 N19 C18 -79.1(3)
N15 Fe1 N19 C18 11.9(3)
N12 Fe1 N19 C18 102.7(3)
N5 Fe1 N19 C18 -166.2(3)
N15 C16 C20 Cl13 115.1(3)
N17 C16 C20 Cl13 -63.9(3)
N15 C16 C20 Cl14 -126.1(3)
N17 C16 C20 Cl14 54.9(3)
N15 C16 C20 Cl15 -6.8(4)
N17 C16 C20 Cl15 174.1(2)
N19 C18 C21 Cl16 122.7(3)
N17 C18 C21 Cl16 -57.8(4)
N19 C18 C21 Cl18 0.2(4)
N17 C18 C21 Cl18 179.7(3)
N19 C18 C21 Cl17 -118.1(3)
N17 C18 C21 Cl17 61.4(4)
